data_1576084
loop_
_publ_author_name
'Chakraborty, Soumi'
'Agyekum, Kianna'
'Kim, Dooyoung'
'Teets, Thomas S.'

_publ_section_title
;
 Ligand substituents modulate excited-state lifetime and energy-transfer
 reactivity in Cu(i) photosensitizers supported by salicylaldimine and
 isocyanide ligands.
;
_journal_issue 47
_journal_name_full 'Chemical science'
_journal_page_first 22527
_journal_page_last 22535
_journal_paper_doi 10.1039/d5sc07286g
_journal_volume 16
_journal_year 2025
_chemical_formula_sum 'C25 H25 Cu N2 O'
_chemical_formula_weight 433.01
_space_group_crystal_system triclinic
_space_group_IT_number 2
_space_group_name_Hall '-P 1'
_space_group_name_H-M_alt 'P -1'
_atom_sites_solution_hydrogens geom
_audit_creation_method SHELXL-2018/3
_audit_update_record
;
2025-05-23 deposited with the CCDC.	2025-10-17 downloaded from the CCDC.
;
_cell_angle_alpha 64.965(9)
_cell_angle_beta 87.971(10)
_cell_angle_gamma 66.385(9)
_cell_formula_units_Z 2
_cell_length_a 10.390(9)
_cell_length_b 10.781(9)
_cell_length_c 12.163(11)
_cell_measurement_reflns_used 3475
_cell_measurement_temperature 123(2)
_cell_measurement_theta_max 25.03
_cell_measurement_theta_min 2.17
_cell_volume 1116.2(17)
_computing_cell_refinement 'Bruker SAINT'
_computing_data_collection 'Bruker APEX2'
_computing_data_reduction 'Bruker SAINT'
_computing_molecular_graphics 'Bruker SHELXTL'
_computing_publication_material 'Bruker SHELXTL'
_computing_structure_refinement 'SHELXL-2018/3 (Sheldrick, 2018)'
_computing_structure_solution 'SHELXT 2018/2 (Sheldrick, 2018)'
_diffrn_ambient_temperature 123(2)
_diffrn_measured_fraction_theta_full 0.997
_diffrn_measured_fraction_theta_max 0.995
_diffrn_measurement_device_type 'Bruker APEX-II CCD'
_diffrn_measurement_method '\f and \w scans'
_diffrn_radiation_type MoK\a
_diffrn_radiation_wavelength 0.71073
_diffrn_reflns_av_R_equivalents 0.0445
_diffrn_reflns_av_unetI/netI 0.0552
_diffrn_reflns_Laue_measured_fraction_full 0.997
_diffrn_reflns_Laue_measured_fraction_max 0.995
_diffrn_reflns_limit_h_max 13
_diffrn_reflns_limit_h_min -13
_diffrn_reflns_limit_k_max 13
_diffrn_reflns_limit_k_min -13
_diffrn_reflns_limit_l_max 15
_diffrn_reflns_limit_l_min -15
_diffrn_reflns_number 14113
_diffrn_reflns_point_group_measured_fraction_full 0.997
_diffrn_reflns_point_group_measured_fraction_max 0.995
_diffrn_reflns_theta_full 25.242
_diffrn_reflns_theta_max 26.732
_diffrn_reflns_theta_min 1.872
_exptl_absorpt_coefficient_mu 0.995
_exptl_absorpt_correction_T_max 0.7456
_exptl_absorpt_correction_T_min 0.6656
_exptl_absorpt_correction_type multi-scan
_exptl_absorpt_process_details sadabs
_exptl_crystal_colour yellow
_exptl_crystal_density_diffrn 1.288
_exptl_crystal_description plate
_exptl_crystal_F_000 452
_exptl_crystal_size_max 0.080
_exptl_crystal_size_mid 0.080
_exptl_crystal_size_min 0.030
_refine_diff_density_max 0.368
_refine_diff_density_min -0.640
_refine_diff_density_rms 0.064
_refine_ls_extinction_method none
_refine_ls_goodness_of_fit_ref 1.022
_refine_ls_hydrogen_treatment constr
_refine_ls_matrix_type full
_refine_ls_number_parameters 267
_refine_ls_number_reflns 4715
_refine_ls_number_restraints 0
_refine_ls_restrained_S_all 1.022
_refine_ls_R_factor_all 0.0576
_refine_ls_R_factor_gt 0.0384
_refine_ls_shift/su_max 0.001
_refine_ls_shift/su_mean 0.000
_refine_ls_structure_factor_coef Fsqd
_refine_ls_weighting_details 'w=1/[\s^2^(Fo^2^)+(0.0339P)^2^+0.3229P] where P=(Fo^2^+2Fc^2^)/3'
_refine_ls_weighting_scheme calc
_refine_ls_wR_factor_gt 0.0787
_refine_ls_wR_factor_ref 0.0857
_reflns_Friedel_coverage 0.000
_reflns_number_gt 3665
_reflns_number_total 4715
_reflns_threshold_expression 'I > 2\s(I)'
_cod_data_source_file d5sc07286g9.cif
_cod_data_source_block Cu3
_cod_depositor_comments 'Adding full bibliography for 1576081--1576086.cif.'
_cod_database_code 1576084
_shelx_shelxl_version_number 2018/3
_shelx_space_group_comment
; 
The symmetry employed for this shelxl refinement is uniquely defined 
by the following loop, which should always be used as a source of 
symmetry information in preference to the above space-group names. 
They are only intended as comments. 
;
_shelx_estimated_absorpt_t_min 0.925
_shelx_estimated_absorpt_t_max 0.971

loop_
_space_group_symop_operation_xyz
'x, y, z'
'-x, -y, -z'

loop_
_atom_site_label
_atom_site_type_symbol
_atom_site_fract_x
_atom_site_fract_y
_atom_site_fract_z
_atom_site_U_iso_or_equiv
_atom_site_adp_type
_atom_site_occupancy
_atom_site_site_symmetry_order
_atom_site_calc_flag
_atom_site_refinement_flags_posn
_atom_site_refinement_flags_adp
_atom_site_refinement_flags_occupancy
_atom_site_disorder_assembly
_atom_site_disorder_group
O1 O 0.35515(16) 0.58802(17) 0.50644(14) 0.0250(4) Uani 1 1 d . . . . .
Cu1 Cu 0.53654(3) 0.58847(3) 0.55911(3) 0.02459(10) Uani 1 1 d . . . . .
N1 N 0.5391(2) 0.4572(2) 0.73663(18) 0.0258(4) Uani 1 1 d . . . . .
N2 N 0.6547(2) 0.8189(2) 0.46094(19) 0.0289(5) Uani 1 1 d . . . . .
C1 C 0.4317(3) 0.4310(3) 0.7788(2) 0.0304(6) Uani 1 1 d . . . . .
H1 H 0.443354 0.372795 0.865226 0.036 Uiso 1 1 calc R U . . .
C11 C 0.2628(2) 0.5592(2) 0.5779(2) 0.0243(5) Uani 1 1 d . . . . .
C12 C 0.1229(3) 0.6050(3) 0.5245(3) 0.0339(6) Uani 1 1 d . . . . .
H12 H 0.097587 0.657553 0.437516 0.041 Uiso 1 1 calc R U . . .
C13 C 0.0218(3) 0.5756(3) 0.5948(3) 0.0407(7) Uani 1 1 d . . . . .
H13 H -0.071362 0.609058 0.555568 0.049 Uiso 1 1 calc R U . . .
C14 C 0.0547(3) 0.4977(3) 0.7224(3) 0.0429(7) Uani 1 1 d . . . . .
H14 H -0.014917 0.477665 0.770634 0.051 Uiso 1 1 calc R U . . .
C15 C 0.1902(3) 0.4503(3) 0.7772(3) 0.0373(6) Uani 1 1 d . . . . .
H15 H 0.213542 0.395254 0.864231 0.045 Uiso 1 1 calc R U . . .
C16 C 0.2960(3) 0.4804(3) 0.7091(2) 0.0267(5) Uani 1 1 d . . . . .
C21 C 0.6607(3) 0.4048(3) 0.8244(2) 0.0276(5) Uani 1 1 d . . . . .
C22 C 0.7788(3) 0.2672(3) 0.8502(2) 0.0316(6) Uani 1 1 d . . . . .
C23 C 0.8985(3) 0.2253(3) 0.9291(2) 0.0351(6) Uani 1 1 d . . . . .
H23 H 0.978980 0.133005 0.946257 0.042 Uiso 1 1 calc R U . . .
C24 C 0.9045(3) 0.3134(3) 0.9837(2) 0.0334(6) Uani 1 1 d . . . . .
C25 C 0.7859(3) 0.4491(3) 0.9559(2) 0.0321(6) Uani 1 1 d . . . . .
H25 H 0.788491 0.510755 0.992265 0.039 Uiso 1 1 calc R U . . .
C26 C 0.6634(3) 0.4981(3) 0.8767(2) 0.0281(5) Uani 1 1 d . . . . .
C27 C 0.7743(3) 0.1683(3) 0.7932(3) 0.0429(7) Uani 1 1 d . . . . .
H27A H 0.871227 0.094682 0.800222 0.064 Uiso 1 1 calc R U . . .
H27B H 0.731715 0.231515 0.706237 0.064 Uiso 1 1 calc R U . . .
H27C H 0.716935 0.114754 0.836219 0.064 Uiso 1 1 calc R U . . .
C28 C 1.0358(3) 0.2654(3) 1.0696(3) 0.0433(7) Uani 1 1 d . . . . .
H28A H 1.037135 0.354629 1.071927 0.065 Uiso 1 1 calc R U . . .
H28B H 1.121194 0.216342 1.039917 0.065 Uiso 1 1 calc R U . . .
H28C H 1.033865 0.194252 1.152390 0.065 Uiso 1 1 calc R U . . .
C29 C 0.5373(3) 0.6469(3) 0.8468(3) 0.0376(6) Uani 1 1 d . . . . .
H29A H 0.506694 0.703912 0.757557 0.056 Uiso 1 1 calc R U . . .
H29B H 0.564329 0.705558 0.876986 0.056 Uiso 1 1 calc R U . . .
H29C H 0.458923 0.627766 0.886478 0.056 Uiso 1 1 calc R U . . .
C30 C 0.6068(2) 0.7305(3) 0.4966(2) 0.0273(5) Uani 1 1 d . . . . .
C31 C 0.7153(2) 0.9235(2) 0.4234(2) 0.0297(6) Uani 1 1 d . . . . .
C32 C 0.7477(3) 0.9738(3) 0.3045(3) 0.0355(6) Uani 1 1 d . . . . .
C33 C 0.8096(3) 1.0756(3) 0.2720(3) 0.0471(8) Uani 1 1 d . . . . .
H33 H 0.834324 1.112129 0.192196 0.056 Uiso 1 1 calc R U . . .
C34 C 0.8356(3) 1.1240(3) 0.3540(3) 0.0489(8) Uani 1 1 d . . . . .
H34 H 0.877666 1.193327 0.329959 0.059 Uiso 1 1 calc R U . . .
C35 C 0.8009(3) 1.0726(3) 0.4701(3) 0.0432(7) Uani 1 1 d . . . . .
H35 H 0.818536 1.108218 0.524732 0.052 Uiso 1 1 calc R U . . .
C36 C 0.7407(2) 0.9697(3) 0.5094(3) 0.0333(6) Uani 1 1 d . . . . .
C37 C 0.7159(4) 0.9216(3) 0.2161(3) 0.0547(8) Uani 1 1 d . . . . .
H37A H 0.774933 0.812872 0.246685 0.082 Uiso 1 1 calc R U . . .
H37B H 0.736980 0.976538 0.135334 0.082 Uiso 1 1 calc R U . . .
H37C H 0.615150 0.941553 0.208848 0.082 Uiso 1 1 calc R U . . .
C38 C 0.7056(3) 0.9090(3) 0.6365(3) 0.0421(7) Uani 1 1 d . . . . .
H38A H 0.714429 0.966526 0.677910 0.063 Uiso 1 1 calc R U . . .
H38B H 0.771655 0.802135 0.683174 0.063 Uiso 1 1 calc R U . . .
H38C H 0.607928 0.918491 0.631550 0.063 Uiso 1 1 calc R U . . .

loop_
_atom_site_aniso_label
_atom_site_aniso_U_11
_atom_site_aniso_U_22
_atom_site_aniso_U_33
_atom_site_aniso_U_23
_atom_site_aniso_U_13
_atom_site_aniso_U_12
O1 0.0226(9) 0.0313(9) 0.0266(9) -0.0140(7) 0.0066(7) -0.0156(7)
Cu1 0.02553(17) 0.02911(16) 0.02703(17) -0.01321(13) 0.00667(12) -0.01842(12)
N1 0.0270(11) 0.0297(10) 0.0278(11) -0.0151(9) 0.0060(9) -0.0165(9)
N2 0.0219(11) 0.0248(10) 0.0418(13) -0.0145(10) 0.0060(9) -0.0121(9)
C1 0.0441(16) 0.0323(13) 0.0252(13) -0.0158(11) 0.0127(12) -0.0231(12)
C11 0.0230(12) 0.0237(11) 0.0369(14) -0.0193(11) 0.0108(11) -0.0141(10)
C12 0.0242(13) 0.0322(13) 0.0483(17) -0.0183(13) 0.0065(12) -0.0146(11)
C13 0.0208(14) 0.0388(15) 0.073(2) -0.0308(16) 0.0152(14) -0.0164(12)
C14 0.0368(16) 0.0477(16) 0.068(2) -0.0386(16) 0.0330(16) -0.0289(14)
C15 0.0466(17) 0.0438(15) 0.0436(17) -0.0293(14) 0.0267(14) -0.0308(14)
C16 0.0313(14) 0.0301(12) 0.0327(14) -0.0205(11) 0.0140(11) -0.0199(11)
C21 0.0343(14) 0.0306(13) 0.0223(13) -0.0093(10) 0.0070(11) -0.0207(11)
C22 0.0430(16) 0.0255(12) 0.0269(14) -0.0086(11) 0.0050(12) -0.0185(12)
C23 0.0390(16) 0.0247(13) 0.0339(15) -0.0048(11) 0.0013(12) -0.0148(12)
C24 0.0400(15) 0.0326(14) 0.0287(14) -0.0057(11) 0.0041(12) -0.0248(12)
C25 0.0428(16) 0.0369(14) 0.0282(14) -0.0152(12) 0.0069(12) -0.0270(13)
C26 0.0333(14) 0.0336(13) 0.0252(13) -0.0148(11) 0.0096(11) -0.0200(11)
C27 0.0571(19) 0.0300(14) 0.0399(17) -0.0145(13) 0.0000(14) -0.0176(13)
C28 0.0436(17) 0.0434(16) 0.0429(17) -0.0102(13) -0.0016(14) -0.0277(14)
C29 0.0387(16) 0.0424(15) 0.0411(16) -0.0265(13) 0.0093(13) -0.0176(13)
C30 0.0227(13) 0.0288(13) 0.0318(14) -0.0139(11) 0.0018(11) -0.0116(11)
C31 0.0184(12) 0.0207(12) 0.0498(17) -0.0140(12) 0.0062(11) -0.0102(10)
C32 0.0306(14) 0.0269(13) 0.0528(18) -0.0205(13) 0.0157(13) -0.0136(11)
C33 0.0384(16) 0.0331(14) 0.072(2) -0.0233(15) 0.0308(16) -0.0194(13)
C34 0.0343(16) 0.0340(15) 0.093(3) -0.0339(17) 0.0240(17) -0.0233(13)
C35 0.0277(15) 0.0345(15) 0.079(2) -0.0330(16) 0.0061(15) -0.0154(12)
C36 0.0191(13) 0.0280(13) 0.0529(18) -0.0190(13) 0.0025(12) -0.0089(10)
C37 0.069(2) 0.0514(18) 0.061(2) -0.0339(17) 0.0285(18) -0.0339(17)
C38 0.0347(16) 0.0380(15) 0.0516(19) -0.0203(14) -0.0007(14) -0.0126(13)

loop_
_atom_type_symbol
_atom_type_description
_atom_type_scat_dispersion_real
_atom_type_scat_dispersion_imag
_atom_type_scat_source
C C 0.0033 0.0016 'International Tables Vol C Tables 4.2.6.8 and 6.1.1.4'
H H 0.0000 0.0000 'International Tables Vol C Tables 4.2.6.8 and 6.1.1.4'
N N 0.0061 0.0033 'International Tables Vol C Tables 4.2.6.8 and 6.1.1.4'
O O 0.0106 0.0060 'International Tables Vol C Tables 4.2.6.8 and 6.1.1.4'
Cu Cu 0.3201 1.2651 'International Tables Vol C Tables 4.2.6.8 and 6.1.1.4'

loop_
_geom_angle_atom_site_label_1
_geom_angle_atom_site_label_2
_geom_angle_atom_site_label_3
_geom_angle
_geom_angle_site_symmetry_1
_geom_angle_site_symmetry_3
_geom_angle_publ_flag
C11 O1 Cu1 125.49(15) . . ?
C11 O1 Cu1 112.42(13) . 2_666 ?
Cu1 O1 Cu1 94.81(7) . 2_666 ?
C30 Cu1 N1 128.33(10) . . ?
C30 Cu1 O1 131.47(9) . . ?
N1 Cu1 O1 91.74(8) . . ?
C30 Cu1 O1 108.65(10) . 2_666 ?
N1 Cu1 O1 100.63(9) . 2_666 ?
O1 Cu1 O1 85.19(7) . 2_666 ?
C1 N1 C21 117.6(2) . . ?
C1 N1 Cu1 124.00(17) . . ?
C21 N1 Cu1 117.94(15) . . ?
C30 N2 C31 177.4(3) . . ?
N1 C1 C16 127.3(2) . . ?
O1 C11 C12 119.5(2) . . ?
O1 C11 C16 123.6(2) . . ?
C12 C11 C16 116.9(2) . . ?
C13 C12 C11 122.1(3) . . ?
C12 C13 C14 120.8(3) . . ?
C15 C14 C13 118.6(3) . . ?
C14 C15 C16 122.5(3) . . ?
C15 C16 C11 119.0(2) . . ?
C15 C16 C1 116.7(2) . . ?
C11 C16 C1 124.2(2) . . ?
C22 C21 C26 120.9(2) . . ?
C22 C21 N1 120.0(2) . . ?
C26 C21 N1 118.9(2) . . ?
C23 C22 C21 118.3(2) . . ?
C23 C22 C27 121.4(2) . . ?
C21 C22 C27 120.3(2) . . ?
C24 C23 C22 122.5(2) . . ?
C23 C24 C25 117.7(2) . . ?
C23 C24 C28 121.6(2) . . ?
C25 C24 C28 120.7(2) . . ?
C24 C25 C26 122.6(2) . . ?
C25 C26 C21 118.0(2) . . ?
C25 C26 C29 121.3(2) . . ?
C21 C26 C29 120.6(2) . . ?
N2 C30 Cu1 177.5(2) . . ?
C32 C31 C36 123.9(2) . . ?
C32 C31 N2 118.5(2) . . ?
C36 C31 N2 117.5(2) . . ?
C31 C32 C33 116.5(3) . . ?
C31 C32 C37 121.4(2) . . ?
C33 C32 C37 122.1(3) . . ?
C34 C33 C32 121.1(3) . . ?
C35 C34 C33 120.5(3) . . ?
C34 C35 C36 121.5(3) . . ?
C35 C36 C31 116.4(3) . . ?
C35 C36 C38 122.5(3) . . ?
C31 C36 C38 121.2(2) . . ?

loop_
_geom_bond_atom_site_label_1
_geom_bond_atom_site_label_2
_geom_bond_distance
_geom_bond_site_symmetry_2
_geom_bond_publ_flag
O1 C11 1.312(3) . ?
O1 Cu1 2.015(2) . ?
O1 Cu1 2.242(2) 2_666 ?
Cu1 C30 1.824(3) . ?
Cu1 N1 2.013(2) . ?
N1 C1 1.295(3) . ?
N1 C21 1.438(3) . ?
N2 C30 1.165(3) . ?
N2 C31 1.411(3) . ?
C1 C16 1.446(4) . ?
C11 C12 1.414(3) . ?
C11 C16 1.430(4) . ?
C12 C13 1.381(4) . ?
C13 C14 1.391(4) . ?
C14 C15 1.374(4) . ?
C15 C16 1.411(3) . ?
C21 C22 1.407(3) . ?
C21 C26 1.408(3) . ?
C22 C23 1.392(4) . ?
C22 C27 1.512(4) . ?
C23 C24 1.391(4) . ?
C24 C25 1.393(4) . ?
C24 C28 1.515(4) . ?
C25 C26 1.395(3) . ?
C26 C29 1.510(4) . ?
C31 C32 1.395(4) . ?
C31 C36 1.406(4) . ?
C32 C33 1.399(4) . ?
C32 C37 1.506(4) . ?
C33 C34 1.383(4) . ?
C34 C35 1.376(4) . ?
C35 C36 1.393(4) . ?
C36 C38 1.499(4) . ?
